data_1516364
loop_
_publ_author_name
'Mebs, Stefan'
'Henn, Julian'
'Dittrich, Birger'
'Paulmann, Carsten'
'Luger, Peter'

_publ_section_title
;
 Electron densities of three B12 vitamins.
;
_journal_issue 29
_journal_name_full 'The journal of physical chemistry. A'
_journal_page_first 8366
_journal_page_last 8378
_journal_paper_doi 10.1021/jp902433x
_journal_volume 113
_journal_year 2009
_chemical_absolute_configuration ad
_chemical_formula_sum 'C63 H91 Co N13 O28.25 P'
_chemical_formula_weight 1572.39
_chemical_name_systematic
; 
 ? 
;
_space_group_IT_number 19
_symmetry_cell_setting orthorhombic
_symmetry_space_group_name_Hall 'P 2ac 2ab'
_symmetry_space_group_name_H-M 'P 21 21 21'
_atom_sites_solution_hydrogens geom
_atom_sites_solution_primary direct
_atom_sites_solution_secondary difmap
_audit_creation_method SHELXL-97
_cell_angle_alpha 90.00
_cell_angle_beta 90.00
_cell_angle_gamma 90.00
_cell_formula_units_Z 4
_cell_length_a 17.300(5)
_cell_length_b 17.690(5)
_cell_length_c 32.230(5)
_cell_measurement_temperature 100(2)
_cell_volume 9864(4)
_computing_structure_refinement 'SHELXL-97 (Sheldrick, 1997)'
_computing_structure_solution 'SHELXS-97 (Sheldrick, 1990)'
_diffrn_ambient_temperature 100(2)
_diffrn_measured_fraction_theta_full 0.972
_diffrn_measured_fraction_theta_max 0.972
_diffrn_radiation_monochromator graphite
_diffrn_radiation_source 'fine-focus sealed tube'
_diffrn_radiation_type AgK\a
_diffrn_radiation_wavelength 0.56000
_diffrn_reflns_av_R_equivalents 0.0000
_diffrn_reflns_av_sigmaI/netI 0.0136
_diffrn_reflns_limit_h_max 32
_diffrn_reflns_limit_h_min -32
_diffrn_reflns_limit_k_max 33
_diffrn_reflns_limit_k_min -33
_diffrn_reflns_limit_l_max 64
_diffrn_reflns_limit_l_min -64
_diffrn_reflns_number 80040
_diffrn_reflns_theta_full 34.06
_diffrn_reflns_theta_max 34.06
_diffrn_reflns_theta_min 1.35
_exptl_absorpt_coefficient_mu 0.141
_exptl_absorpt_correction_type none
_exptl_crystal_density_diffrn 1.059
_exptl_crystal_density_method 'not measured'
_exptl_crystal_F_000 3312
_exptl_crystal_size_max 0.4
_exptl_crystal_size_mid 0.3
_exptl_crystal_size_min 0.3
_refine_diff_density_max 1.666
_refine_diff_density_min -1.440
_refine_diff_density_rms 0.148
_refine_ls_abs_structure_details 'Flack H D (1983), Acta Cryst. A39, 876-881'
_refine_ls_abs_structure_Flack 0.107(8)
_refine_ls_extinction_method none
_refine_ls_goodness_of_fit_ref 1.141
_refine_ls_hydrogen_treatment mixed
_refine_ls_matrix_type full
_refine_ls_number_parameters 1269
_refine_ls_number_reflns 80040
_refine_ls_number_restraints 0
_refine_ls_restrained_S_all 1.141
_refine_ls_R_factor_all 0.0837
_refine_ls_R_factor_gt 0.0812
_refine_ls_shift/su_max 0.059
_refine_ls_shift/su_mean 0.002
_refine_ls_structure_factor_coef Fsqd
_refine_ls_weighting_details 'calc w=1/[\s^2^(Fo^2^)+(0.1458P)^2^+1.6565P] where P=(Fo^2^+2Fc^2^)/3'
_refine_ls_weighting_scheme calc
_refine_ls_wR_factor_gt 0.2433
_refine_ls_wR_factor_ref 0.2457
_reflns_number_gt 75301
_reflns_number_total 80040
_reflns_threshold_expression >2sigma(I)
_cod_data_source_file jp902433x_si_004.cif
_cod_data_source_block 2
_cod_database_code 1516364

loop_
_symmetry_equiv_pos_as_xyz
'x, y, z'
'-x+1/2, -y, z+1/2'
'-x, y+1/2, -z+1/2'
'x+1/2, -y+1/2, -z'

loop_
_atom_site_label
_atom_site_type_symbol
_atom_site_fract_x
_atom_site_fract_y
_atom_site_fract_z
_atom_site_U_iso_or_equiv
_atom_site_adp_type
_atom_site_occupancy
_atom_site_symmetry_multiplicity
_atom_site_calc_flag
_atom_site_refinement_flags
Co1 Co 0.115530(9) 0.643765(8) 0.794787(4) 0.02075(3) Uani 1 1 d .
C1 C 0.11193(8) 0.62235(7) 0.88321(3) 0.02519(15) Uani 1 1 d .
C2 C 0.04684(9) 0.60497(8) 0.91625(4) 0.0295(2) Uani 1 1 d .
C3A C -0.0008(2) 0.5407(2) 0.89349(13) 0.0270(6) Uani 0.80 1 d P
H3 H -0.0569 0.5488 0.8995 0.032 Uiso 0.80 1 calc PR
C3B C 0.0009(14) 0.5436(12) 0.8969(6) 0.043(5) Uani 0.20 1 d P
C4 C 0.01349(7) 0.55974(6) 0.84905(4) 0.02455(16) Uani 1 1 d .
C5 C -0.03571(8) 0.53254(7) 0.81619(4) 0.02615(17) Uani 1 1 d .
C6 C -0.01454(8) 0.54042(7) 0.77556(4) 0.02708(18) Uani 1 1 d .
C7A C -0.06412(15) 0.51699(14) 0.73779(8) 0.0257(3) Uani 0.80 1 d P
C7B C -0.0481(4) 0.5077(4) 0.7348(3) 0.0177(10) Uani 0.20 1 d P
C8A C 0.00007(17) 0.51509(14) 0.70447(7) 0.0299(3) Uani 0.80 1 d P
H8 H -0.0206 0.5322 0.6770 0.036 Uiso 0.80 1 calc PR
C8B C 0.0203(3) 0.5058(4) 0.7029(3) 0.0182(9) Uani 0.20 1 d P
C9 C 0.05842(11) 0.57165(8) 0.72116(4) 0.0328(3) Uani 1 1 d .
C10 C 0.10683(12) 0.61482(9) 0.69604(4) 0.0355(3) Uani 1 1 d .
H10 H 0.1079 0.6030 0.6673 0.043 Uiso 1 1 calc R
C11 C 0.15369(9) 0.67367(7) 0.70944(4) 0.02770(19) Uani 1 1 d .
C12 C 0.19184(9) 0.72826(8) 0.67944(4) 0.0290(2) Uani 1 1 d .
C13 C 0.24969(8) 0.76934(7) 0.70862(4) 0.02778(18) Uani 1 1 d .
H13 H 0.2464 0.8250 0.7036 0.033 Uiso 1 1 calc R
C14 C 0.21774(7) 0.75190(6) 0.75168(4) 0.02433(15) Uani 1 1 d .
C15 C 0.24105(7) 0.78803(6) 0.78757(4) 0.02472(16) Uani 1 1 d .
C16 C 0.21270(7) 0.76540(6) 0.82788(4) 0.02354(15) Uani 1 1 d .
C17 C 0.22506(8) 0.80694(7) 0.86936(4) 0.02631(17) Uani 1 1 d .
C18 C 0.19474(8) 0.74625(7) 0.90030(4) 0.02730(18) Uani 1 1 d .
H18 H 0.2378 0.7098 0.9056 0.033 Uiso 1 1 calc R
C19 C 0.13342(7) 0.70518(7) 0.87471(3) 0.02399(15) Uani 1 1 d .
H19 H 0.0850 0.7360 0.8752 0.029 Uiso 1 1 calc R
C20 C 0.18525(9) 0.57536(8) 0.89001(4) 0.0301(2) Uani 1 1 d .
H201 H 0.1732 0.5216 0.8864 0.045 Uiso 1 1 calc R
H202 H 0.2048 0.5840 0.9182 0.045 Uiso 1 1 calc R
H203 H 0.2247 0.5904 0.8698 0.045 Uiso 1 1 calc R
N21 N 0.07448(6) 0.60064(5) 0.84336(3) 0.02269(13) Uani 1 1 d .
N22 N 0.05217(7) 0.57797(6) 0.76234(3) 0.02562(16) Uani 1 1 d .
N23 N 0.16586(6) 0.69230(6) 0.74926(3) 0.02387(14) Uani 1 1 d .
N24 N 0.16580(6) 0.70826(5) 0.83235(3) 0.02246(13) Uani 1 1 d .
C25 C 0.07693(15) 0.58274(13) 0.95893(5) 0.0424(4) Uani 1 1 d .
H251 H 0.0335 0.5783 0.9783 0.064 Uiso 1 1 calc R
H252 H 0.1129 0.6215 0.9689 0.064 Uiso 1 1 calc R
H253 H 0.1038 0.5341 0.9571 0.064 Uiso 1 1 calc R
C26 C -0.00764(10) 0.67427(9) 0.92002(5) 0.0336(2) Uani 1 1 d .
H261 H 0.0245 0.7194 0.9257 0.040 Uiso 1 1 calc R
H262 H -0.0330 0.6822 0.8928 0.040 Uiso 1 1 calc R
C27 C -0.07021(12) 0.66998(11) 0.95301(6) 0.0398(3) Uani 1 1 d .
O28A O -0.1095(2) 0.61260(14) 0.96079(9) 0.0517(7) Uani 0.75 1 d P
O28B O -0.0816(7) 0.6025(13) 0.9721(6) 0.111(8) Uani 0.25 1 d P
N29 N -0.08186(13) 0.73253(14) 0.97347(7) 0.0530(5) Uani 1 1 d .
H291 H -0.1176 0.7344 0.9929 0.064 Uiso 1 1 calc R
H292 H -0.0540 0.7729 0.9679 0.064 Uiso 1 1 calc R
C30A C 0.0183(2) 0.4571(3) 0.90152(15) 0.0340(6) Uani 0.80 1 d P
H301 H 0.0734 0.4527 0.9094 0.041 Uiso 0.80 1 calc PR
H302 H 0.0106 0.4282 0.8755 0.041 Uiso 0.80 1 calc PR
C30B C 0.0376(8) 0.4573(12) 0.9037(6) 0.032(2) Uani 0.20 1 d P
H303 H 0.0280 0.4264 0.8786 0.038 Uiso 0.20 1 calc PR
H304 H 0.0941 0.4609 0.9079 0.038 Uiso 0.20 1 calc PR
C31A C -0.0317(3) 0.42169(19) 0.93595(13) 0.0547(8) Uani 0.80 1 d P
H311 H -0.0866 0.4348 0.9312 0.066 Uiso 0.80 1 calc PR
H312 H -0.0161 0.4427 0.9632 0.066 Uiso 0.80 1 calc PR
C31B C 0.0004(5) 0.4196(4) 0.9412(2) 0.0256(9) Uani 0.20 1 d P
H313 H 0.0156 0.4462 0.9670 0.031 Uiso 0.20 1 calc PR
H314 H -0.0566 0.4212 0.9388 0.031 Uiso 0.20 1 calc PR
C32A C -0.0227(3) 0.33496(19) 0.93660(13) 0.0618(10) Uani 0.80 1 d P
C32B C 0.0280(8) 0.3392(5) 0.9424(3) 0.042(2) Uani 0.20 1 d P
O33A O 0.0332(3) 0.30011(18) 0.92205(17) 0.0881(15) Uani 0.80 1 d P
O33B O -0.0096(10) 0.2878(6) 0.9262(3) 0.059(3) Uani 0.20 1 d P
N34A N -0.0851(3) 0.2986(2) 0.94813(14) 0.0725(10) Uani 0.80 1 d P
H341 H -0.0875 0.2491 0.9456 0.087 Uiso 0.80 1 calc PR
H342 H -0.1246 0.3236 0.9585 0.087 Uiso 0.80 1 calc PR
N34B N 0.1010(12) 0.3315(8) 0.9583(6) 0.0725(10) Uani 0.20 1 d P
H343 H 0.1244 0.2874 0.9574 0.087 Uiso 0.20 1 calc PR
H344 H 0.1245 0.3707 0.9695 0.087 Uiso 0.20 1 calc PR
C35 C -0.11183(11) 0.49800(10) 0.82897(6) 0.0363(3) Uani 1 1 d .
H351 H -0.1499 0.5054 0.8068 0.054 Uiso 1 1 calc R
H352 H -0.1302 0.5224 0.8544 0.054 Uiso 1 1 calc R
H353 H -0.1048 0.4438 0.8340 0.054 Uiso 1 1 calc R
C36 C -0.10436(10) 0.43977(8) 0.74036(5) 0.0344(3) Uani 1 1 d .
H361 H -0.1532 0.4450 0.7555 0.052 Uiso 1 1 calc R
H362 H -0.0708 0.4039 0.7550 0.052 Uiso 1 1 calc R
H363 H -0.1147 0.4211 0.7123 0.052 Uiso 1 1 calc R
C37 C -0.11752(14) 0.58193(9) 0.72844(6) 0.0420(4) Uani 1 1 d .
H37A H -0.0865 0.6288 0.7264 0.050 Uiso 1 1 calc R
H37B H -0.1538 0.5881 0.7520 0.050 Uiso 1 1 calc R
C38A C -0.1640(3) 0.5728(3) 0.68883(17) 0.0409(9) Uani 0.75 1 d P
C38B C -0.1776(12) 0.5665(10) 0.6940(6) 0.0409(9) Uani 0.25 1 d P
O39A O -0.1362(2) 0.5831(2) 0.65343(11) 0.0511(7) Uani 0.75 1 d P
O39B O -0.1529(9) 0.5763(9) 0.6594(4) 0.0511(7) Uani 0.25 1 d P
N40A N -0.2378(2) 0.5517(2) 0.69460(8) 0.0390(6) Uani 0.75 1 d P
H40A H -0.2682 0.5446 0.6731 0.047 Uiso 1 1 calc R
H40B H -0.2556 0.5449 0.7199 0.047 Uiso 1 1 calc R
N40B N -0.2487(9) 0.5481(8) 0.7043(3) 0.0390(6) Uani 0.25 1 d P
C41A C 0.0377(2) 0.43936(19) 0.70051(10) 0.0308(4) Uani 0.65 1 d P
H411 H -0.0014 0.4019 0.6916 0.037 Uiso 0.65 1 calc PR
H412 H 0.0574 0.4235 0.7280 0.037 Uiso 0.65 1 calc PR
C41B C 0.0579(3) 0.4283(3) 0.70212(19) 0.0265(7) Uani 0.35 1 d P
H413 H 0.0224 0.3921 0.6885 0.032 Uiso 0.35 1 calc PR
H410 H 0.0663 0.4110 0.7310 0.032 Uiso 0.35 1 calc PR
C42A C 0.1039(4) 0.4395(2) 0.66974(18) 0.0575(13) Uani 0.65 1 d P
H421 H 0.0873 0.4629 0.6433 0.069 Uiso 0.65 1 calc PR
H422 H 0.1481 0.4688 0.6809 0.069 Uiso 0.65 1 calc PR
C42B C 0.1348(4) 0.4281(3) 0.6792(2) 0.0378(10) Uani 0.35 1 d P
H423 H 0.1310 0.4598 0.6539 0.045 Uiso 0.35 1 calc PR
H420 H 0.1757 0.4495 0.6972 0.045 Uiso 0.35 1 calc PR
C43A C 0.1544(3) 0.3516(3) 0.66783(12) 0.0488(8) Uani 0.65 1 d P
C43B C 0.1264(3) 0.3603(4) 0.6630(2) 0.0398(12) Uani 0.35 1 d P
O44A O 0.1140(2) 0.31093(19) 0.64484(13) 0.0518(7) Uani 0.65 1 d P
O44B O 0.1070(9) 0.3268(5) 0.6269(3) 0.090(4) Uani 0.35 1 d P
N45A N 0.2274(4) 0.3268(4) 0.68301(17) 0.0782(15) Uani 0.65 1 d P
H453 H 0.2450 0.2818 0.6762 0.094 Uiso 0.65 1 calc PR
H452 H 0.2550 0.3565 0.6992 0.094 Uiso 0.65 1 calc PR
N45B N 0.1644(4) 0.3260(4) 0.6923(2) 0.0546(15) Uani 0.35 1 d P
H451 H 0.1787 0.2786 0.6890 0.065 Uiso 0.35 1 calc PR
H450 H 0.1758 0.3501 0.7153 0.065 Uiso 0.35 1 calc PR
C46 C 0.12891(11) 0.78380(10) 0.66561(5) 0.0359(3) Uani 1 1 d .
H461 H 0.0862 0.7558 0.6529 0.054 Uiso 1 1 calc R
H462 H 0.1505 0.8193 0.6453 0.054 Uiso 1 1 calc R
H463 H 0.1098 0.8119 0.6897 0.054 Uiso 1 1 calc R
C47 C 0.22443(14) 0.68993(11) 0.64089(5) 0.0400(3) Uani 1 1 d .
H471 H 0.2665 0.6558 0.6489 0.060 Uiso 1 1 calc R
H472 H 0.2443 0.7284 0.6218 0.060 Uiso 1 1 calc R
H473 H 0.1835 0.6610 0.6272 0.060 Uiso 1 1 calc R
C48 C 0.33527(9) 0.74434(10) 0.70589(6) 0.0364(3) Uani 1 1 d .
H481 H 0.3621 0.7604 0.7315 0.044 Uiso 1 1 calc R
H482 H 0.3371 0.6884 0.7048 0.044 Uiso 1 1 calc R
C49 C 0.37954(13) 0.77585(14) 0.66844(8) 0.0462(4) Uani 1 1 d .
H491 H 0.4349 0.7628 0.6712 0.055 Uiso 1 1 calc R
H492 H 0.3599 0.7518 0.6428 0.055 Uiso 1 1 calc R
C50 C 0.37143(12) 0.86091(14) 0.66465(7) 0.0468(4) Uani 1 1 d .
O51 O 0.38617(12) 0.90396(11) 0.69437(6) 0.0502(4) Uani 1 1 d .
N52 N 0.3472(2) 0.88791(17) 0.62864(9) 0.0671(8) Uani 1 1 d .
H521 H 0.3413 0.9369 0.6253 0.081 Uiso 1 1 calc R
H522 H 0.3371 0.8568 0.6080 0.081 Uiso 1 1 calc R
C53 C 0.29546(9) 0.85443(8) 0.78440(5) 0.0321(2) Uani 1 1 d .
H531 H 0.3471 0.8392 0.7938 0.048 Uiso 1 1 calc R
H532 H 0.2765 0.8958 0.8019 0.048 Uiso 1 1 calc R
H533 H 0.2982 0.8714 0.7555 0.048 Uiso 1 1 calc R
C54 C 0.17331(10) 0.87795(8) 0.86955(5) 0.0320(2) Uani 1 1 d .
H541 H 0.1746 0.9013 0.8971 0.048 Uiso 1 1 calc R
H542 H 0.1201 0.8636 0.8627 0.048 Uiso 1 1 calc R
H543 H 0.1924 0.9141 0.8489 0.048 Uiso 1 1 calc R
C55 C 0.30815(9) 0.83176(8) 0.87997(5) 0.0319(2) Uani 1 1 d .
H551 H 0.3225 0.8739 0.8613 0.038 Uiso 1 1 calc R
H552 H 0.3085 0.8516 0.9087 0.038 Uiso 1 1 calc R
C56 C 0.36996(10) 0.77082(11) 0.87658(7) 0.0393(3) Uani 1 1 d .
H561 H 0.3565 0.7275 0.8946 0.047 Uiso 1 1 calc R
H562 H 0.3732 0.7524 0.8476 0.047 Uiso 1 1 calc R
C57 C 0.44660(13) 0.80362(15) 0.88965(12) 0.0586(7) Uani 1 1 d .
O58A O 0.47001(17) 0.86512(19) 0.8756(2) 0.0778(18) Uani 0.50 1 d P
N59 N 0.48724(10) 0.76432(13) 0.91718(8) 0.0495(5) Uani 1 1 d .
H59 H 0.4683 0.7216 0.9267 0.059 Uiso 1 1 calc R
C60 C 0.16648(10) 0.77540(10) 0.94236(4) 0.0328(2) Uani 1 1 d .
H601 H 0.1346 0.8212 0.9381 0.039 Uiso 1 1 calc R
H602 H 0.1336 0.7365 0.9556 0.039 Uiso 1 1 calc R
C61 C 0.23345(12) 0.79428(11) 0.97100(5) 0.0374(3) Uani 1 1 d .
O62 O 0.28496(11) 0.74660(12) 0.97644(5) 0.0504(4) Uani 1 1 d .
N63 N 0.23380(16) 0.86000(12) 0.98966(6) 0.0507(4) Uani 1 1 d .
H631 H 0.2716 0.8717 1.0068 0.061 Uiso 1 1 calc R
H632 H 0.1963 0.8925 0.9851 0.061 Uiso 1 1 calc R
C65 C 0.56166(14) 0.7898(2) 0.93184(12) 0.0670(10) Uani 1 1 d .
H652 H 0.5688 0.7731 0.9609 0.080 Uiso 1 1 calc R
H651 H 0.5629 0.8458 0.9315 0.080 Uiso 1 1 calc R
C66 C 0.62816(14) 0.75968(16) 0.90550(8) 0.0503(5) Uani 1 1 d .
H66 H 0.6196 0.7727 0.8757 0.060 Uiso 1 1 calc R
C67 C 0.70567(14) 0.79029(17) 0.91988(9) 0.0511(5) Uani 1 1 d .
H671 H 0.7142 0.7762 0.9489 0.077 Uiso 1 1 calc R
H672 H 0.7059 0.8455 0.9173 0.077 Uiso 1 1 calc R
H673 H 0.7470 0.7690 0.9027 0.077 Uiso 1 1 calc R
O69 O 0.68641(9) 0.64718(17) 0.84003(7) 0.0610(6) Uani 1 1 d .
O68 O 0.64370(12) 0.54465(13) 0.89070(7) 0.0579(5) Uani 1 1 d .
O70 O 0.54397(7) 0.62960(10) 0.85634(5) 0.0409(3) Uani 1 1 d .
O71 O 0.62776(10) 0.67847(11) 0.91081(5) 0.0460(3) Uani 1 1 d .
C72 C 0.41468(8) 0.52705(8) 0.78812(5) 0.0303(2) Uani 1 1 d .
H72 H 0.4373 0.4790 0.7772 0.036 Uiso 1 1 calc R
C73 C 0.44509(8) 0.54165(9) 0.83204(5) 0.0313(2) Uani 1 1 d .
H73 H 0.4564 0.4935 0.8471 0.038 Uiso 1 1 calc R
C74 C 0.51891(8) 0.58558(10) 0.82188(5) 0.0328(2) Uani 1 1 d .
H74 H 0.5607 0.5501 0.8130 0.039 Uiso 1 1 calc R
C75 C 0.49366(8) 0.63467(9) 0.78560(6) 0.0339(3) Uani 1 1 d .
H75 H 0.4672 0.6810 0.7962 0.041 Uiso 1 1 calc R
C76 C 0.55874(11) 0.65713(18) 0.75638(8) 0.0504(5) Uani 1 1 d .
H761 H 0.5982 0.6858 0.7721 0.061 Uiso 1 1 calc R
H762 H 0.5837 0.6109 0.7455 0.061 Uiso 1 1 calc R
O77 O 0.43934(8) 0.58854(9) 0.76327(4) 0.0373(2) Uani 1 1 d .
O78 O 0.39152(7) 0.58667(8) 0.85342(4) 0.0339(2) Uani 1 1 d .
H78 H 0.399(2) 0.588(2) 0.8812(12) 0.045(9) Uiso 1 1 d .
O79 O 0.53277(11) 0.70155(14) 0.72283(7) 0.0563(5) Uani 1 1 d .
H79 H 0.5127 0.7415 0.7319 0.084 Uiso 1 1 calc R
N80 N 0.33097(7) 0.52315(6) 0.78617(4) 0.02825(17) Uani 1 1 d .
C81 C 0.28232(8) 0.58313(7) 0.78818(4) 0.02647(17) Uani 1 1 d .
H81 H 0.2991 0.6342 0.7866 0.032 Uiso 1 1 calc R
N82 N 0.20911(6) 0.56333(5) 0.79263(3) 0.02445(13) Uani 1 1 d .
C83 C 0.14992(8) 0.43302(7) 0.80077(5) 0.02794(19) Uani 1 1 d .
H83 H 0.0984 0.4501 0.8048 0.034 Uiso 1 1 calc R
C84 C 0.16694(9) 0.35634(8) 0.80074(6) 0.0331(2) Uani 1 1 d .
C85 C 0.24407(9) 0.33063(7) 0.79532(7) 0.0364(3) Uani 1 1 d .
C86 C 0.30445(9) 0.38191(8) 0.79010(6) 0.0339(3) Uani 1 1 d .
H86 H 0.3562 0.3652 0.7866 0.041 Uiso 1 1 calc R
C87 C 0.28611(7) 0.45882(7) 0.79028(4) 0.02729(18) Uani 1 1 d .
C88 C 0.21005(7) 0.48464(6) 0.79473(4) 0.02506(15) Uani 1 1 d .
C89 C 0.10238(11) 0.30032(9) 0.80651(9) 0.0462(5) Uani 1 1 d .
H891 H 0.0547 0.3273 0.8136 0.069 Uiso 1 1 calc R
H892 H 0.1157 0.2653 0.8290 0.069 Uiso 1 1 calc R
H893 H 0.0947 0.2719 0.7807 0.069 Uiso 1 1 calc R
C90 C 0.26105(13) 0.24723(9) 0.79409(12) 0.0550(6) Uani 1 1 d .
H901 H 0.3171 0.2393 0.7943 0.083 Uiso 1 1 calc R
H902 H 0.2391 0.2254 0.7688 0.083 Uiso 1 1 calc R
H903 H 0.2380 0.2227 0.8184 0.083 Uiso 1 1 calc R
C91 C 0.03025(8) 0.71889(7) 0.79070(4) 0.02739(18) Uani 1 1 d .
H911 H -0.0095 0.7071 0.8114 0.041 Uiso 1 1 calc R
H912 H 0.0075 0.7168 0.7629 0.041 Uiso 1 1 calc R
H913 H 0.0507 0.7697 0.7958 0.041 Uiso 1 1 calc R
P109 P 0.63084(3) 0.62192(4) 0.87285(2) 0.04658(13) Uani 1 1 d .
O200 O 0.42832(12) 0.60974(12) 0.93535(5) 0.0399(3) Uani 0.80 1 d P
O210 O 0.70995(11) 0.52792(16) 0.78069(8) 0.0393(5) Uani 0.60 1 d P
O220 O 0.45573(17) 0.00835(15) 0.54552(8) 0.0476(5) Uani 0.70 1 d P
O230 O 0.49538(15) 0.35096(19) 0.75769(12) 0.0530(7) Uani 0.60 1 d P
O240 O 0.0113(2) 0.15371(18) 0.88644(9) 0.0566(6) Uani 0.70 1 d P
O250 O 0.29640(19) 0.58851(19) 0.98456(10) 0.0484(6) Uani 0.60 1 d P
O260 O 0.0947(3) 0.95237(18) 0.96855(11) 0.0550(8) Uani 0.60 1 d P
O270 O 0.22462(18) 0.0155(2) 0.56263(13) 0.0579(8) Uani 0.60 1 d P
O280 O 0.1533(2) 0.4751(2) 0.55815(12) 0.0474(6) Uani 0.50 1 d P
O290 O 0.1747(3) 0.0628(3) 0.92784(12) 0.0598(11) Uani 0.50 1 d P
O300 O 0.9162(3) 0.1169(2) 0.95079(14) 0.0561(9) Uani 0.50 1 d P
O310 O 0.0335(3) 0.3752(2) 0.5732(2) 0.0748(17) Uani 0.50 1 d P
O320 O 0.6040(3) 0.5042(3) 0.65429(18) 0.0410(10) Uani 0.30 1 d P
O330 O 0.4105(3) 0.3830(3) 0.69121(16) 0.0522(10) Uani 0.40 1 d P
O340 O 0.4810(4) 0.6062(3) 0.66410(17) 0.0585(12) Uani 0.40 1 d P
O350 O 0.15816(17) 0.1624(3) 0.6432(3) 0.124(4) Uani 0.50 1 d P
O360 O 0.4924(5) 0.8614(4) 0.5242(2) 0.0789(19) Uani 0.45 1 d P
O370 O 0.1110(7) 0.8193(9) 0.4547(5) 0.071(3) Uani 0.20 1 d P
O380 O 0.2847(4) 0.4942(4) 0.60436(19) 0.0663(13) Uani 0.45 1 d P
O390 O 0.3340(6) 0.5095(7) 0.68434(17) 0.089(4) Uani 0.30 1 d P
O400 O 0.0675(6) 0.0354(5) 0.45868(18) 0.106(3) Uani 0.55 1 d P
O410 O 0.1352(9) 0.1796(4) 0.9784(2) 0.139(5) Uani 0.55 1 d P
O420 O 0.1947(4) 0.4515(3) 0.9939(2) 0.0500(13) Uani 0.30 1 d P
O430 O 0.3195(4) 0.2851(5) 0.6940(3) 0.048(2) Uani 0.20 1 d P
O440 O 0.4154(4) 0.5199(5) 0.5535(2) 0.0512(16) Uani 0.25 1 d P
O450 O 0.3496(6) 0.3387(7) 0.8953(4) 0.069(3) Uani 0.25 1 d P
O460 O 0.7782(8) 0.3787(6) 0.9688(5) 0.192(8) Uani 0.50 1 d P
O470 O 0.3373(8) 0.7743(6) 0.5578(3) 0.113(4) Uani 0.40 1 d P
O480 O 0.2269(8) 0.6733(6) 0.5231(4) 0.091(4) Uani 0.30 1 d P
O490 O 0.5378(7) 0.4486(7) 0.7307(4) 0.0332(19) Uani 0.10 1 d P
O500 O 0.5365(6) 0.1567(6) 0.9173(3) 0.0574(18) Uani 0.25 1 d P
O510 O 0.212(2) 0.295(2) 0.9099(11) 0.110(9) Uiso 0.15 1 d P
O520 O 0.1726(12) 0.9520(8) 0.4306(9) 0.151(13) Uani 0.20 1 d P

loop_
_atom_site_aniso_label
_atom_site_aniso_U_11
_atom_site_aniso_U_22
_atom_site_aniso_U_33
_atom_site_aniso_U_23
_atom_site_aniso_U_13
_atom_site_aniso_U_12
Co1 0.02394(5) 0.01830(5) 0.02000(4) -0.00049(4) -0.00114(4) -0.00368(4)
C1 0.0296(4) 0.0251(4) 0.0209(3) -0.0012(3) -0.0011(3) -0.0010(3)
C2 0.0372(6) 0.0301(5) 0.0213(4) -0.0001(3) 0.0020(4) -0.0022(4)
C3A 0.0335(9) 0.0224(9) 0.0252(12) 0.0001(7) 0.0053(7) -0.0011(7)
C3B 0.080(11) 0.035(6) 0.014(2) 0.004(3) -0.004(3) -0.027(6)
C4 0.0284(4) 0.0211(3) 0.0241(4) 0.0002(3) 0.0021(3) -0.0034(3)
C5 0.0279(4) 0.0225(4) 0.0280(4) 0.0005(3) 0.0004(3) -0.0061(3)
C6 0.0315(5) 0.0237(4) 0.0261(4) 0.0014(3) -0.0033(3) -0.0091(3)
C7A 0.0270(10) 0.0204(8) 0.0296(7) -0.0008(6) -0.0053(7) -0.0029(6)
C7B 0.012(2) 0.0096(16) 0.032(2) -0.0044(13) -0.0015(17) 0.0044(12)
C8A 0.0367(11) 0.0277(8) 0.0253(6) -0.0023(6) -0.0020(8) -0.0114(7)
C8B 0.0143(18) 0.0173(16) 0.0230(19) -0.0028(13) -0.0005(16) 0.0043(13)
C9 0.0488(7) 0.0279(5) 0.0217(4) -0.0005(3) -0.0019(4) -0.0166(5)
C10 0.0547(9) 0.0297(5) 0.0221(4) -0.0010(3) 0.0010(5) -0.0170(6)
C11 0.0371(5) 0.0240(4) 0.0221(4) 0.0001(3) 0.0018(3) -0.0073(4)
C12 0.0372(6) 0.0251(4) 0.0248(4) 0.0015(3) 0.0046(4) -0.0052(4)
C13 0.0288(4) 0.0238(4) 0.0307(5) 0.0033(3) 0.0044(4) -0.0036(3)
C14 0.0253(4) 0.0205(3) 0.0272(4) 0.0007(3) 0.0012(3) -0.0040(3)
C15 0.0245(4) 0.0197(3) 0.0299(4) -0.0005(3) -0.0011(3) -0.0033(3)
C16 0.0250(4) 0.0185(3) 0.0271(4) -0.0019(3) -0.0028(3) -0.0025(3)
C17 0.0278(4) 0.0221(4) 0.0290(4) -0.0053(3) -0.0047(3) -0.0006(3)
C18 0.0313(5) 0.0255(4) 0.0251(4) -0.0047(3) -0.0052(3) -0.0006(4)
C19 0.0270(4) 0.0229(4) 0.0221(3) -0.0031(3) -0.0017(3) -0.0012(3)
C20 0.0356(6) 0.0287(5) 0.0260(4) -0.0003(4) -0.0053(4) 0.0030(4)
N21 0.0259(3) 0.0212(3) 0.0210(3) -0.0002(2) 0.0000(2) -0.0033(3)
N22 0.0323(4) 0.0228(3) 0.0218(3) 0.0002(2) -0.0032(3) -0.0086(3)
N23 0.0287(4) 0.0204(3) 0.0225(3) 0.0001(2) 0.0002(3) -0.0056(3)
N24 0.0257(3) 0.0191(3) 0.0225(3) -0.0023(2) -0.0015(2) -0.0019(2)
C25 0.0581(11) 0.0463(9) 0.0228(5) 0.0032(5) -0.0009(5) -0.0040(8)
C26 0.0387(6) 0.0316(5) 0.0306(5) -0.0050(4) 0.0097(5) -0.0037(5)
C27 0.0451(8) 0.0380(7) 0.0363(6) -0.0075(5) 0.0145(6) -0.0087(6)
O28A 0.0650(15) 0.0392(9) 0.0508(11) -0.0110(8) 0.0337(12) -0.0168(10)
O28B 0.052(6) 0.175(18) 0.106(11) 0.061(12) -0.010(6) -0.052(8)
N29 0.0515(10) 0.0550(10) 0.0524(9) -0.0196(8) 0.0274(8) -0.0123(8)
C30A 0.0450(19) 0.0258(8) 0.0314(10) 0.0065(6) 0.0032(13) -0.0011(13)
C30B 0.034(5) 0.031(4) 0.030(3) -0.001(2) -0.001(4) 0.000(4)
C31A 0.068(2) 0.0389(12) 0.0567(17) 0.0169(11) 0.0223(17) -0.0016(14)
C31B 0.031(3) 0.022(2) 0.0241(19) 0.0069(15) 0.0081(19) -0.0005(19)
C32A 0.085(3) 0.0365(11) 0.0634(19) 0.0168(12) 0.0199(19) -0.0037(14)
C32B 0.067(6) 0.027(3) 0.033(3) 0.008(2) -0.007(3) -0.018(3)
O33A 0.105(3) 0.0347(11) 0.124(4) 0.0103(16) 0.044(3) 0.0001(15)
O33B 0.098(9) 0.043(4) 0.038(3) -0.004(3) -0.006(4) -0.014(5)
N34A 0.099(3) 0.0415(12) 0.077(2) 0.0132(13) 0.016(2) -0.0058(15)
N34B 0.099(3) 0.0415(12) 0.077(2) 0.0132(13) 0.016(2) -0.0058(15)
C35 0.0345(6) 0.0327(6) 0.0417(7) 0.0007(5) 0.0029(5) -0.0123(5)
C36 0.0391(7) 0.0241(4) 0.0400(6) 0.0018(4) -0.0126(5) -0.0116(4)
C37 0.0581(10) 0.0251(5) 0.0429(7) 0.0032(5) -0.0212(7) -0.0106(6)
C38A 0.056(3) 0.0233(11) 0.0438(18) 0.0056(9) -0.0213(16) -0.0075(10)
C38B 0.056(3) 0.0233(11) 0.0438(18) 0.0056(9) -0.0213(16) -0.0075(10)
O39A 0.066(2) 0.0494(12) 0.0384(13) 0.0136(9) -0.0169(12) -0.0160(12)
O39B 0.066(2) 0.0494(12) 0.0384(13) 0.0136(9) -0.0169(12) -0.0160(12)
N40A 0.0457(15) 0.0301(7) 0.0412(14) -0.0014(11) -0.0148(12) 0.0028(8)
N40B 0.0457(15) 0.0301(7) 0.0412(14) -0.0014(11) -0.0148(12) 0.0028(8)
C41A 0.0324(12) 0.0290(11) 0.0309(9) -0.0069(8) 0.0023(9) -0.0028(8)
C41B 0.0261(17) 0.0209(13) 0.0324(16) -0.0053(11) 0.0000(15) 0.0046(11)
C42A 0.064(3) 0.0401(16) 0.068(3) -0.0163(16) 0.038(2) -0.0080(17)
C42B 0.034(2) 0.0286(17) 0.051(3) -0.0079(16) 0.019(2) -0.0022(15)
C43A 0.053(2) 0.053(2) 0.0405(14) -0.0077(14) 0.0131(15) -0.0065(18)
C43B 0.0291(19) 0.039(2) 0.051(3) -0.0064(18) 0.0111(19) 0.0121(18)
O44A 0.0462(12) 0.0408(12) 0.0684(19) -0.0177(13) 0.0179(14) -0.0004(10)
O44B 0.156(11) 0.050(4) 0.064(4) -0.017(3) 0.038(6) 0.007(5)
N45A 0.086(4) 0.088(4) 0.060(2) -0.020(2) -0.015(2) -0.009(3)
N45B 0.050(3) 0.054(3) 0.059(3) -0.012(3) 0.003(2) 0.024(3)
C46 0.0404(7) 0.0321(6) 0.0351(6) 0.0042(5) -0.0037(5) -0.0043(5)
C47 0.0534(10) 0.0367(7) 0.0301(5) -0.0024(5) 0.0129(6) -0.0083(6)
C48 0.0311(5) 0.0350(6) 0.0431(7) 0.0065(6) 0.0094(5) -0.0015(4)
C49 0.0374(8) 0.0511(10) 0.0501(9) 0.0087(8) 0.0143(7) -0.0036(7)
C50 0.0393(8) 0.0509(10) 0.0501(9) 0.0156(8) 0.0063(7) -0.0141(7)
O51 0.0499(8) 0.0470(8) 0.0535(8) 0.0115(6) 0.0026(7) -0.0162(7)
N52 0.0873(19) 0.0566(13) 0.0575(12) 0.0216(10) -0.0134(13) -0.0254(13)
C53 0.0315(5) 0.0257(4) 0.0391(6) 0.0009(4) -0.0018(4) -0.0096(4)
C54 0.0358(6) 0.0233(4) 0.0369(6) -0.0054(4) -0.0030(5) 0.0032(4)
C55 0.0308(5) 0.0266(5) 0.0383(6) -0.0065(4) -0.0085(4) -0.0028(4)
C56 0.0314(6) 0.0343(6) 0.0521(9) -0.0026(6) -0.0109(6) -0.0013(5)
C57 0.0308(7) 0.0463(10) 0.099(2) -0.0102(12) -0.0202(10) -0.0030(7)
O58A 0.0246(10) 0.0349(13) 0.174(5) 0.019(2) -0.0289(19) -0.0136(9)
N59 0.0324(6) 0.0528(10) 0.0634(11) -0.0250(9) -0.0152(7) 0.0081(6)
C60 0.0374(6) 0.0358(6) 0.0252(4) -0.0077(4) -0.0040(4) -0.0010(5)
C61 0.0476(8) 0.0386(7) 0.0261(5) -0.0048(4) -0.0089(5) -0.0068(6)
O62 0.0513(8) 0.0604(10) 0.0396(6) -0.0028(6) -0.0199(6) 0.0090(7)
N63 0.0718(13) 0.0427(8) 0.0377(6) -0.0142(6) -0.0129(7) -0.0084(8)
C65 0.0341(8) 0.0835(19) 0.0833(19) -0.0493(17) -0.0212(10) 0.0129(10)
C66 0.0414(9) 0.0550(11) 0.0545(11) -0.0165(9) -0.0194(8) 0.0106(8)
C67 0.0370(8) 0.0570(12) 0.0593(12) -0.0016(10) -0.0108(8) -0.0011(8)
O69 0.0254(5) 0.0997(17) 0.0578(9) -0.0290(11) -0.0041(5) 0.0055(7)
O68 0.0473(8) 0.0606(11) 0.0659(11) -0.0235(9) -0.0156(8) 0.0198(8)
O70 0.0244(4) 0.0530(8) 0.0455(6) -0.0193(6) -0.0035(4) 0.0042(4)
O71 0.0412(7) 0.0531(8) 0.0438(6) -0.0167(6) -0.0098(5) 0.0051(6)
C72 0.0246(4) 0.0300(5) 0.0364(6) -0.0075(4) 0.0024(4) -0.0031(3)
C73 0.0256(4) 0.0326(5) 0.0358(6) -0.0043(4) 0.0001(4) 0.0024(4)
C74 0.0229(4) 0.0365(6) 0.0389(6) -0.0103(5) -0.0002(4) 0.0019(4)
C75 0.0235(4) 0.0344(6) 0.0438(7) -0.0045(5) 0.0027(4) -0.0045(4)
C76 0.0260(6) 0.0699(15) 0.0555(11) 0.0125(10) 0.0059(6) -0.0045(7)
O77 0.0325(5) 0.0444(6) 0.0349(5) -0.0011(4) 0.0001(4) -0.0121(4)
O78 0.0244(4) 0.0447(6) 0.0326(4) -0.0074(4) 0.0012(3) 0.0023(4)
O79 0.0357(7) 0.0682(12) 0.0649(11) 0.0186(9) 0.0039(7) -0.0072(7)
N80 0.0250(4) 0.0234(4) 0.0363(5) -0.0051(3) 0.0005(3) -0.0024(3)
C81 0.0275(4) 0.0216(4) 0.0303(4) -0.0029(3) 0.0003(3) -0.0034(3)
N82 0.0264(3) 0.0199(3) 0.0271(3) -0.0018(3) -0.0001(3) -0.0021(2)
C83 0.0274(4) 0.0201(4) 0.0363(5) -0.0012(3) 0.0010(4) -0.0018(3)
C84 0.0298(5) 0.0214(4) 0.0481(7) 0.0000(4) 0.0031(5) -0.0016(4)
C85 0.0319(5) 0.0202(4) 0.0570(9) -0.0028(5) 0.0028(6) 0.0002(3)
C86 0.0304(5) 0.0229(4) 0.0485(8) -0.0047(5) 0.0016(5) 0.0010(4)
C87 0.0259(4) 0.0221(4) 0.0339(5) -0.0033(3) 0.0013(4) -0.0009(3)
C88 0.0273(4) 0.0195(3) 0.0284(4) -0.0021(3) -0.0001(3) -0.0017(3)
C89 0.0351(7) 0.0231(5) 0.0803(15) 0.0030(7) 0.0054(8) -0.0047(4)
C90 0.0416(8) 0.0208(5) 0.103(2) -0.0023(8) 0.0125(11) 0.0013(5)
C91 0.0272(4) 0.0247(4) 0.0303(5) 0.0017(3) -0.0039(4) -0.0015(3)
P109 0.02913(17) 0.0642(3) 0.0464(2) -0.0220(2) -0.00751(16) 0.00979(19)
O200 0.0443(8) 0.0443(8) 0.0311(6) -0.0039(5) -0.0030(5) 0.0076(6)
O210 0.0193(6) 0.0519(12) 0.0466(10) -0.0165(9) 0.0038(6) 0.0058(6)
O220 0.0517(12) 0.0442(10) 0.0468(10) 0.0013(8) -0.0126(9) -0.0105(9)
O230 0.0325(9) 0.0522(14) 0.0743(19) -0.0165(14) -0.0161(11) 0.0156(10)
O240 0.0726(18) 0.0513(14) 0.0459(11) -0.0092(10) -0.0005(11) 0.0024(13)
O250 0.0465(13) 0.0516(14) 0.0473(12) -0.0077(11) -0.0006(10) 0.0110(11)
O260 0.077(2) 0.0391(11) 0.0487(13) 0.0026(10) 0.0198(14) 0.0101(13)
O270 0.0347(11) 0.070(2) 0.069(2) -0.0069(16) -0.0182(12) 0.0023(12)
O280 0.0525(17) 0.0427(14) 0.0471(15) -0.0051(12) 0.0020(13) 0.0014(13)
O290 0.083(3) 0.057(2) 0.0387(13) 0.0112(13) -0.0263(16) -0.016(2)
O300 0.072(3) 0.0394(14) 0.057(2) 0.0083(14) 0.0107(18) -0.0001(16)
O310 0.053(2) 0.0328(13) 0.138(5) -0.017(2) 0.018(3) -0.0007(14)
O320 0.0310(16) 0.0360(17) 0.056(2) -0.0199(17) -0.0154(16) 0.0084(13)
O330 0.054(2) 0.055(2) 0.0471(19) -0.0015(17) -0.0095(17) 0.0115(19)
O340 0.077(3) 0.048(2) 0.051(2) -0.0040(18) -0.012(2) 0.016(2)
O350 0.0168(9) 0.051(2) 0.303(11) 0.070(4) -0.004(2) 0.0054(10)
O360 0.118(6) 0.054(3) 0.064(3) -0.007(2) -0.004(3) 0.029(3)
O370 0.042(4) 0.088(9) 0.084(8) -0.024(7) 0.002(5) 0.001(5)
O380 0.070(3) 0.066(3) 0.063(3) -0.015(2) -0.013(2) 0.002(2)
O390 0.107(6) 0.134(8) 0.0249(17) -0.010(3) -0.007(3) 0.085(7)
O400 0.155(7) 0.108(5) 0.055(2) 0.005(3) 0.018(3) -0.055(5)
O410 0.281(14) 0.075(4) 0.061(3) -0.019(3) 0.017(5) -0.071(6)
O420 0.047(3) 0.0326(19) 0.070(4) 0.014(2) -0.011(2) 0.0008(18)
O430 0.030(2) 0.056(4) 0.059(4) -0.030(4) -0.006(3) 0.011(3)
O440 0.041(3) 0.068(4) 0.045(3) -0.018(3) -0.001(2) -0.014(3)
O450 0.053(4) 0.076(6) 0.079(6) 0.000(5) 0.004(4) 0.015(4)
O460 0.179(11) 0.114(7) 0.282(16) 0.113(9) 0.160(12) 0.094(7)
O470 0.175(10) 0.094(5) 0.069(4) -0.036(4) 0.073(6) -0.052(6)
O480 0.104(8) 0.064(5) 0.106(8) 0.010(5) 0.050(7) 0.026(5)
O490 0.027(4) 0.029(4) 0.044(5) 0.004(4) -0.001(4) 0.008(3)
O500 0.058(4) 0.061(4) 0.053(4) 0.013(3) -0.016(3) 0.001(3)
O520 0.122(13) 0.054(6) 0.28(3) -0.082(12) 0.152(18) -0.044(8)

loop_
_atom_type_symbol
_atom_type_description
_atom_type_scat_dispersion_real
_atom_type_scat_dispersion_imag
_atom_type_scat_source
C C 0.0015 0.0009 'International Tables Vol C Tables 4.2.6.8 and 6.1.1.4'
H H 0.0000 0.0000 'International Tables Vol C Tables 4.2.6.8 and 6.1.1.4'
N N 0.0030 0.0019 'International Tables Vol C Tables 4.2.6.8 and 6.1.1.4'
O O 0.0056 0.0036 'International Tables Vol C Tables 4.2.6.8 and 6.1.1.4'
P P 0.0667 0.0580 'International Tables Vol C Tables 4.2.6.8 and 6.1.1.4'
Co Co 0.3050 0.6296 'International Tables Vol C Tables 4.2.6.8 and 6.1.1.4'

loop_
_geom_angle_atom_site_label_1
_geom_angle_atom_site_label_2
_geom_angle_atom_site_label_3
_geom_angle
N24 Co1 N21 83.37(4)
N24 Co1 N23 90.64(5)
N21 Co1 N23 173.67(4)
N24 Co1 N22 171.54(5)
N21 Co1 N22 89.54(5)
N23 Co1 N22 96.60(4)
N24 Co1 C91 88.87(5)
N21 Co1 C91 92.63(5)
N23 Co1 C91 89.25(5)
N22 Co1 C91 86.86(6)
N24 Co1 N82 94.24(5)
N21 Co1 N82 92.45(5)
N23 Co1 N82 85.96(5)
N22 Co1 N82 90.64(5)
C91 Co1 N82 174.32(5)
N21 C1 C20 110.10(10)
N21 C1 C19 101.39(9)
C20 C1 C19 110.03(11)
N21 C1 C2 102.76(10)
C20 C1 C2 112.84(11)
C19 C1 C2 118.57(10)
C25 C2 C26 109.95(13)
C25 C2 C1 114.55(14)
C26 C2 C1 109.40(11)
C25 C2 C3A 114.25(19)
C26 C2 C3A 106.71(16)
C1 C2 C3A 101.44(15)
C4 C3A C30A 110.1(3)
C4 C3A C2 101.3(2)
C30A C3A C2 120.1(3)
C4 C3A H3 108.3
C30A C3A H3 108.3
C2 C3A H3 108.3
N21 C4 C5 124.40(11)
N21 C4 C3A 113.43(19)
C5 C4 C3A 122.1(2)
C6 C5 C4 120.76(11)
C6 C5 C35 122.47(12)
C4 C5 C35 116.73(12)
C5 C6 N22 124.16(11)
C5 C6 C7A 125.33(14)
N22 C6 C7A 110.22(14)
C37 C7A C36 114.31(19)
C37 C7A C8A 108.6(2)
C36 C7A C8A 110.12(19)
C37 C7A C6 107.07(17)
C36 C7A C6 116.60(18)
C8A C7A C6 98.88(18)
C41A C8A C9 109.3(2)
C41A C8A C7A 113.1(2)
C9 C8A C7A 102.54(18)
C41A C8A H8 110.6
C9 C8A H8 110.6
C7A C8A H8 110.5
C41B C8B C7B 110.8(6)
N22 C9 C10 125.46(12)
N22 C9 C8A 110.66(14)
C10 C9 C8A 123.68(14)
C11 C10 C9 125.54(12)
C11 C10 H10 117.2
C9 C10 H10 117.2
N23 C11 C10 124.99(11)
N23 C11 C12 112.64(11)
C10 C11 C12 122.20(11)
C11 C12 C47 113.41(12)
C11 C12 C46 106.52(13)
C47 C12 C46 108.11(14)
C11 C12 C13 101.08(10)
C47 C12 C13 117.61(14)
C46 C12 C13 109.50(12)
C14 C13 C48 109.90(12)
C14 C13 C12 102.86(10)
C48 C13 C12 116.63(13)
C14 C13 H13 109.0
C48 C13 H13 109.0
C12 C13 H13 109.0
C15 C14 N23 125.99(11)
C15 C14 C13 124.22(10)
N23 C14 C13 109.70(10)
C14 C15 C16 121.69(10)
C14 C15 C53 119.04(11)
C16 C15 C53 119.24(11)
N24 C16 C15 121.69(10)
N24 C16 C17 111.10(11)
C15 C16 C17 126.93(10)
C16 C17 C55 117.24(12)
C16 C17 C54 108.14(11)
C55 C17 C54 107.96(11)
C16 C17 C18 100.38(9)
C55 C17 C18 111.63(11)
C54 C17 C18 111.33(12)
C19 C18 C60 114.62(12)
C19 C18 C17 102.49(10)
C60 C18 C17 116.27(11)
C19 C18 H18 107.7
C60 C18 H18 107.7
C17 C18 H18 107.7
N24 C19 C18 102.60(10)
N24 C19 C1 106.97(9)
C18 C19 C1 121.69(10)
N24 C19 H19 108.3
C18 C19 H19 108.3
C1 C19 H19 108.3
C1 C20 H201 109.5
C1 C20 H202 109.5
H201 C20 H202 109.5
C1 C20 H203 109.5
H201 C20 H203 109.5
H202 C20 H203 109.5
C4 N21 C1 112.18(10)
C4 N21 Co1 130.79(8)
C1 N21 Co1 116.69(8)
C9 N22 C6 109.25(10)
C9 N22 Co1 123.24(9)
C6 N22 Co1 126.61(9)
C11 N23 C14 110.01(10)
C11 N23 Co1 123.57(8)
C14 N23 Co1 126.41(8)
C16 N24 C19 111.52(9)
C16 N24 Co1 133.47(9)
C19 N24 Co1 113.46(7)
C2 C25 H251 109.5
C2 C25 H252 109.5
H251 C25 H252 109.5
C2 C25 H253 109.5
H251 C25 H253 109.5
H252 C25 H253 109.5
C27 C26 C2 116.63(14)
C27 C26 H261 108.1
C2 C26 H261 108.1
C27 C26 H262 108.1
C2 C26 H262 108.1
H261 C26 H262 107.3
O28A C27 N29 120.31(18)
O28A C27 C26 124.74(17)
N29 C27 C26 114.95(16)
C27 N29 H291 120.0
C27 N29 H292 120.0
H291 N29 H292 120.0
C3A C30A C31A 113.1(4)
C3A C30A H301 109.0
C31A C30A H301 109.0
C3A C30A H302 109.0
C31A C30A H302 109.0
H301 C30A H302 107.8
C31B C30B C3B 110.1(14)
C31B C30B H303 109.6
C3B C30B H303 109.6
C31B C30B H304 109.6
C3B C30B H304 109.6
H303 C30B H304 108.1
C30A C31A C32A 110.9(3)
C30A C31A H311 109.5
C32A C31A H311 109.5
C30A C31A H312 109.5
C32A C31A H312 109.5
H311 C31A H312 108.0
C32B C31B C30B 107.5(10)
C32B C31B H313 110.2
C30B C31B H313 110.2
C32B C31B H314 110.2
C30B C31B H314 110.2
H313 C31B H314 108.5
O33A C32A N34A 120.4(4)
O33A C32A C31A 124.7(4)
N34A C32A C31A 114.1(4)
O33B C32B N34B 124.8(14)
O33B C32B C31B 121.4(12)
N34B C32B C31B 113.4(9)
C32A N34A H341 120.0
C32A N34A H342 120.0
H341 N34A H342 120.0
C32B N34B H343 120.0
C32B N34B H344 120.0
H343 N34B H344 120.0
C5 C35 H351 109.5
C5 C35 H352 109.5
H351 C35 H352 109.5
C5 C35 H353 109.5
H351 C35 H353 109.5
H352 C35 H353 109.5
C7A C36 H361 109.5
C7A C36 H362 109.5
H361 C36 H362 109.5
C7A C36 H363 109.5
H361 C36 H363 109.5
H362 C36 H363 109.5
C7A C37 C38A 114.4(3)
C7A C37 H37A 108.7
C38A C37 H37A 108.7
C7A C37 H37B 108.7
C38A C37 H37B 108.7
H37A C37 H37B 107.6
O39A C38A N40A 122.1(4)
O39A C38A C37 123.3(4)
N40A C38A C37 114.6(4)
O39B C38B N40B 126.9(17)
C38A N40A H40A 120.0
C38A N40A H40B 120.0
H40A N40A H40B 120.0
C8A C41A C42A 112.5(3)
C8A C41A H411 109.1
C42A C41A H411 109.1
C8A C41A H412 109.1
C42A C41A H412 109.1
H411 C41A H412 107.8
C8B C41B C42B 112.6(5)
C8B C41B H413 109.1
C42B C41B H413 109.1
C8B C41B H410 109.1
C42B C41B H410 109.1
H413 C41B H410 107.8
C43B C42A C41A 107.1(4)
C43B C42A H421 110.3
C41A C42A H421 110.3
C43B C42A H422 110.3
C41A C42A H422 110.3
H421 C42A H422 108.5
C43A C42B C41B 109.3(4)
C43A C42B H423 109.8
C41B C42B H423 109.8
C43A C42B H420 109.8
C41B C42B H420 109.8
H423 C42B H420 108.3
O44A C43A N45A 121.6(5)
O44A C43A C42B 124.1(6)
N45A C43A C42B 114.2(5)
N45B C43B O44B 123.2(7)
N45B C43B C42A 118.2(7)
O44B C43B C42A 118.7(8)
C43A N45A H453 120.0
C43A N45A H452 120.0
H453 N45A H452 120.0
C43B N45B H451 120.0
C43B N45B H450 120.0
H451 N45B H450 120.0
C12 C46 H461 109.5
C12 C46 H462 109.5
H461 C46 H462 109.5
C12 C46 H463 109.5
H461 C46 H463 109.5
H462 C46 H463 109.5
C12 C47 H471 109.5
C12 C47 H472 109.5
H471 C47 H472 109.5
C12 C47 H473 109.5
H471 C47 H473 109.5
H472 C47 H473 109.5
C49 C48 C13 114.72(16)
C49 C48 H481 108.6
C13 C48 H481 108.6
C49 C48 H482 108.6
C13 C48 H482 108.6
H481 C48 H482 107.6
C50 C49 C48 112.20(19)
C50 C49 H491 109.2
C48 C49 H491 109.2
C50 C49 H492 109.2
C48 C49 H492 109.2
H491 C49 H492 107.9
O51 C50 N52 121.1(3)
O51 C50 C49 121.6(2)
N52 C50 C49 117.3(3)
C50 N52 H521 120.0
C50 N52 H522 120.0
H521 N52 H522 120.0
C15 C53 H531 109.5
C15 C53 H532 109.5
H531 C53 H532 109.5
C15 C53 H533 109.5
H531 C53 H533 109.5
H532 C53 H533 109.5
C17 C54 H541 109.5
C17 C54 H542 109.5
H541 C54 H542 109.5
C17 C54 H543 109.5
H541 C54 H543 109.5
H542 C54 H543 109.5
C56 C55 C17 115.94(12)
C56 C55 H551 108.3
C17 C55 H551 108.3
C56 C55 H552 108.3
C17 C55 H552 108.3
H551 C55 H552 107.4
C57 C56 C55 108.98(16)
C57 C56 H561 109.9
C55 C56 H561 109.9
C57 C56 H562 109.9
C55 C56 H562 109.9
H561 C56 H562 108.3
O58A C57 N59 121.9(3)
O58A C57 C56 121.3(3)
N59 C57 C56 116.8(2)
C57 N59 C65 121.8(3)
C57 N59 H59 119.1
C65 N59 H59 119.1
C61 C60 C18 111.64(14)
C61 C60 H601 109.3
C18 C60 H601 109.3
C61 C60 H602 109.3
C18 C60 H602 109.3
H601 C60 H602 108.0
O62 C61 N63 122.42(19)
O62 C61 C60 119.00(16)
N63 C61 C60 118.6(2)
C61 N63 H631 120.0
C61 N63 H632 120.0
H631 N63 H632 120.0
N59 C65 C66 112.39(19)
N59 C65 H652 109.1
C66 C65 H652 109.1
N59 C65 H651 109.1
C66 C65 H651 109.1
H652 C65 H651 107.9
O71 C66 C67 108.80(19)
O71 C66 C65 106.1(3)
C67 C66 C65 111.8(2)
O71 C66 H66 110.0
C67 C66 H66 110.0
C65 C66 H66 110.0
C66 C67 H671 109.5
C66 C67 H672 109.5
H671 C67 H672 109.5
C66 C67 H673 109.5
H671 C67 H673 109.5
H672 C67 H673 109.5
C74 O70 P109 119.93(10)
C66 O71 P109 122.46(17)
O77 C72 N80 108.22(13)
O77 C72 C73 106.83(12)
N80 C72 C73 112.99(12)
O77 C72 H72 109.6
N80 C72 H72 109.6
C73 C72 H72 109.6
O78 C73 C74 111.60(13)
O78 C73 C72 108.83(12)
C74 C73 C72 100.05(12)
O78 C73 H73 111.9
C74 C73 H73 111.9
C72 C73 H73 111.9
O70 C74 C75 112.02(15)
O70 C74 C73 111.41(14)
C75 C74 C73 102.40(12)
O70 C74 H74 110.3
C75 C74 H74 110.3
C73 C74 H74 110.3
O77 C75 C76 108.80(17)
O77 C75 C74 104.40(13)
C76 C75 C74 114.38(15)
O77 C75 H75 109.7
C76 C75 H75 109.7
C74 C75 H75 109.7
O79 C76 C75 112.62(17)
O79 C76 H761 109.1
C75 C76 H761 109.1
O79 C76 H762 109.1
C75 C76 H762 109.1
H761 C76 H762 107.8
C72 O77 C75 110.47(13)
C73 O78 H78 114(2)
C76 O79 H79 109.5
C81 N80 C87 106.92(11)
C81 N80 C72 125.46(11)
C87 N80 C72 126.48(12)
N82 C81 N80 113.11(11)
N82 C81 H81 123.4
N80 C81 H81 123.4
C81 N82 C88 104.99(10)
C81 N82 Co1 123.23(8)
C88 N82 Co1 131.78(8)
C84 C83 C88 118.71(12)
C84 C83 H83 120.6
C88 C83 H83 120.6
C83 C84 C85 120.82(13)
C83 C84 C89 119.08(14)
C85 C84 C89 120.10(13)
C86 C85 C84 120.69(12)
C86 C85 C90 119.26(15)
C84 C85 C90 120.04(14)
C85 C86 C87 117.59(13)
C85 C86 H86 121.2
C87 C86 H86 121.2
N80 C87 C86 132.31(13)
N80 C87 C88 105.57(11)
C86 C87 C88 122.12(12)
N82 C88 C83 130.58(12)
N82 C88 C87 109.38(10)
C83 C88 C87 120.03(11)
C84 C89 H891 109.5
C84 C89 H892 109.5
H891 C89 H892 109.5
C84 C89 H893 109.5
H891 C89 H893 109.5
H892 C89 H893 109.5
C85 C90 H901 109.5
C85 C90 H902 109.5
H901 C90 H902 109.5
C85 C90 H903 109.5
H901 C90 H903 109.5
H902 C90 H903 109.5
Co1 C91 H911 109.5
Co1 C91 H912 109.5
H911 C91 H912 109.5
Co1 C91 H913 109.5
H911 C91 H913 109.5
H912 C91 H913 109.5
O69 P109 O68 116.60(14)
O69 P109 O71 112.29(13)
O68 P109 O71 106.55(12)
O69 P109 O70 110.03(11)
O68 P109 O70 110.14(12)
O71 P109 O70 99.90(8)

loop_
_geom_bond_atom_site_label_1
_geom_bond_atom_site_label_2
_geom_bond_distance
Co1 N24 1.8773(10)
Co1 N21 1.8808(10)
Co1 N23 1.9101(10)
Co1 N22 1.9104(10)
Co1 C91 1.9899(14)
Co1 N82 2.1565(12)
C1 N21 1.4888(15)
C1 C20 1.532(2)
C1 C19 1.5364(17)
C1 C2 1.5801(19)
C2 C25 1.523(2)
C2 C26 1.551(2)
C2 C3A 1.584(5)
C3A C4 1.492(4)
C3A C30A 1.537(6)
C3A H3 1.0000
C3B C30B 1.67(3)
C4 N21 1.2924(16)
C4 C5 1.4415(18)
C5 C6 1.3669(18)
C5 C35 1.509(2)
C6 N22 1.3980(17)
C6 C7A 1.546(3)
C7A C37 1.505(3)
C7A C36 1.535(3)
C7A C8A 1.545(4)
C7B C8B 1.569(10)
C8A C41A 1.495(4)
C8A C9 1.520(2)
C8A H8 1.0000
C8B C41B 1.517(7)
C9 N22 1.3364(16)
C9 C10 1.393(2)
C10 C11 1.3885(18)
C10 H10 0.9500
C11 N23 1.3415(16)
C11 C12 1.5176(17)
C12 C47 1.524(2)
C12 C46 1.533(2)
C12 C13 1.554(2)
C13 C14 1.5255(17)
C13 C48 1.548(2)
C13 H13 1.0000
C14 C15 1.3819(17)
C14 N23 1.3867(15)
C15 C16 1.4451(17)
C15 C53 1.5087(17)
C16 N24 1.3041(15)
C16 C17 1.5405(16)
C17 C55 1.5414(19)
C17 C54 1.5424(19)
C17 C18 1.556(2)
C18 C19 1.5274(16)
C18 C60 1.5308(19)
C18 H18 1.0000
C19 N24 1.4766(15)
C19 H19 1.0000
C20 H201 0.9800
C20 H202 0.9800
C20 H203 0.9800
C25 H251 0.9800
C25 H252 0.9800
C25 H253 0.9800
C26 C27 1.519(2)
C26 H261 0.9900
C26 H262 0.9900
C27 O28A 1.247(3)
C27 N29 1.304(3)
N29 H291 0.8800
N29 H292 0.8800
C30A C31A 1.540(5)
C30A H301 0.9900
C30A H302 0.9900
C30B C31B 1.52(2)
C30B H303 0.9900
C30B H304 0.9900
C31A C32A 1.542(5)
C31A H311 0.9900
C31A H312 0.9900
C31B C32B 1.500(13)
C31B H313 0.9900
C31B H314 0.9900
C32A O33A 1.238(6)
C32A N34A 1.312(6)
C32B O33B 1.235(14)
C32B N34B 1.37(3)
N34A H341 0.8800
N34A H342 0.8800
N34B H343 0.8800
N34B H344 0.8800
C35 H351 0.9800
C35 H352 0.9800
C35 H353 0.9800
C36 H361 0.9800
C36 H362 0.9800
C36 H363 0.9800
C37 C38A 1.517(5)
C37 H37A 0.9900
C37 H37B 0.9900
C38A O39A 1.251(6)
C38A N40A 1.343(6)
C38B O39B 1.21(2)
C38B N40B 1.32(2)
N40A H40A 0.8800
N40A H40B 0.8800
C41A C42A 1.515(5)
C41A H411 0.9900
C41A H412 0.9900
C41B C42B 1.523(7)
C41B H413 0.9900
C41B H410 0.9900
C42A C43B 1.471(7)
C42A H421 0.9900
C42A H422 0.9900
C42B C43A 1.442(7)
C42B H423 0.9900
C42B H420 0.9900
C43A O44A 1.248(6)
C43A N45A 1.424(9)
C43B N45B 1.300(10)
C43B O44B 1.349(13)
N45A H453 0.8800
N45A H452 0.8800
N45B H451 0.8800
N45B H450 0.8800
C46 H461 0.9800
C46 H462 0.9800
C46 H463 0.9800
C47 H471 0.9800
C47 H472 0.9800
C47 H473 0.9800
C48 C49 1.534(2)
C48 H481 0.9900
C48 H482 0.9900
C49 C50 1.516(4)
C49 H491 0.9900
C49 H492 0.9900
C50 O51 1.250(3)
C50 N52 1.323(3)
N52 H521 0.8800
N52 H522 0.8800
C53 H531 0.9800
C53 H532 0.9800
C53 H533 0.9800
C54 H541 0.9800
C54 H542 0.9800
C54 H543 0.9800
C55 C56 1.522(2)
C55 H551 0.9900
C55 H552 0.9900
C56 C57 1.507(3)
C56 H561 0.9900
C56 H562 0.9900
C57 O58A 1.247(5)
C57 N59 1.328(4)
N59 C65 1.444(3)
N59 H59 0.8800
C60 C61 1.518(2)
C60 H601 0.9900
C60 H602 0.9900
C61 O62 1.240(3)
C61 N63 1.309(3)
N63 H631 0.8800
N63 H632 0.8800
C65 C66 1.526(4)
C65 H652 0.9900
C65 H651 0.9900
C66 O71 1.447(3)
C66 C67 1.519(3)
C66 H66 1.0000
C67 H671 0.9800
C67 H672 0.9800
C67 H673 0.9800
O69 P109 1.498(2)
O68 P109 1.500(3)
O70 C74 1.424(2)
O70 P109 1.6001(14)
O71 P109 1.5812(16)
C72 O77 1.416(2)
C72 N80 1.4513(19)
C72 C73 1.532(2)
C72 H72 1.0000
C73 O78 1.4029(18)
C73 C74 1.530(2)
C73 H73 1.0000
C74 C75 1.521(3)
C74 H74 1.0000
C75 O77 1.438(2)
C75 C76 1.521(3)
C75 H75 1.0000
C76 O79 1.410(3)
C76 H761 0.9900
C76 H762 0.9900
O78 H78 0.91(4)
O79 H79 0.8400
N80 C81 1.3557(18)
N80 C87 1.3839(17)
C81 N82 1.3220(17)
C81 H81 0.9500
N82 C88 1.3937(15)
C83 C84 1.3881(19)
C83 C88 1.3978(17)
C83 H83 0.9500
C84 C85 1.421(2)
C84 C89 1.505(2)
C85 C86 1.394(2)
C85 C90 1.505(2)
C86 C87 1.3970(19)
C86 H86 0.9500
C87 C88 1.4002(18)
C89 H891 0.9800
C89 H892 0.9800
C89 H893 0.9800
C90 H901 0.9800
C90 H902 0.9800
C90 H903 0.9800
C91 H911 0.9800
C91 H912 0.9800
C91 H913 0.9800
